data_2231866
loop_
_publ_author_name
'Yumata, Nonzaliseko'
'Gerber, Thomas'
'Betz, Richard'

_publ_section_title
;
 Dibromidooxido[(<i>Z</i>)-<i>N</i>'-(propan-2-ylidene)benzohydrazidato](triphenylphosphane)rhenium(V)
;
_journal_coeditor_code FF2026
_journal_issue 10
_journal_name_full 'Acta Crystallographica Section E'
_journal_page_first m1337
_journal_paper_doi 10.1107/S1600536811035811
_journal_volume 67
_journal_year 2011
_chemical_formula_iupac '[Re Br2 (C10 H11 N2 O) O (C18 H15 P)]'
_chemical_formula_moiety 'C28 H26 Br2 N2 O2 P Re'
_chemical_formula_sum 'C28 H26 Br2 N2 O2 P Re'
_chemical_formula_weight 799.50
_chemical_name_systematic
Dibromidooxido[(<i>Z</i>)-<i>N</i>'-(propan-2-ylidene)benzohydrazidato](triphenylphosphane)rhenium(V)
_space_group_IT_number 14
_symmetry_cell_setting monoclinic
_symmetry_space_group_name_Hall '-P 2ybc'
_symmetry_space_group_name_H-M 'P 1 21/c 1'
_atom_sites_solution_hydrogens geom
_atom_sites_solution_primary direct
_atom_sites_solution_secondary difmap
_audit_creation_method SHELXL-97
_cell_angle_alpha 90.00
_cell_angle_beta 97.4100(10)
_cell_angle_gamma 90.00
_cell_formula_units_Z 8
_cell_length_a 19.1130(5)
_cell_length_b 18.3910(4)
_cell_length_c 15.8140(4)
_cell_measurement_reflns_used 9749
_cell_measurement_temperature 200(2)
_cell_measurement_theta_max 28.29
_cell_measurement_theta_min 2.90
_cell_volume 5512.3(2)
_computing_cell_refinement 'SAINT (Bruker, 2010)'
_computing_data_collection 'APEX2 (Bruker, 2010)'
_computing_data_reduction 'SAINT (Bruker, 2010)'
_computing_molecular_graphics 'ORTEPIII (Farrugia, 1997) and Mercury (Macrae <i>et al.</i>, 2008)'
_computing_publication_material 'SHELXL97 (Sheldrick, 2008) and PLATON (Spek, 2009)'
_computing_structure_refinement 'SHELXL97 (Sheldrick, 2008)'
_computing_structure_solution 'SIR97 (Altomare <i>et al.</i>, 1999)'
_diffrn_ambient_temperature 200(2)
_diffrn_measured_fraction_theta_full 0.996
_diffrn_measured_fraction_theta_max 0.996
_diffrn_measurement_device_type 'Bruker APEXII CCD'
_diffrn_measurement_method '\f and \w scans'
_diffrn_radiation_monochromator graphite
_diffrn_radiation_source 'fine-focus sealed tube'
_diffrn_radiation_type MoK\a
_diffrn_radiation_wavelength 0.71069
_diffrn_reflns_av_R_equivalents 0.0314
_diffrn_reflns_av_sigmaI/netI 0.0322
_diffrn_reflns_limit_h_max 25
_diffrn_reflns_limit_h_min -25
_diffrn_reflns_limit_k_max 20
_diffrn_reflns_limit_k_min -24
_diffrn_reflns_limit_l_max 20
_diffrn_reflns_limit_l_min -21
_diffrn_reflns_number 50272
_diffrn_reflns_theta_full 28.32
_diffrn_reflns_theta_max 28.32
_diffrn_reflns_theta_min 1.54
_exptl_absorpt_coefficient_mu 7.395
_exptl_absorpt_correction_T_max 1.0000
_exptl_absorpt_correction_T_min 0.5892
_exptl_absorpt_correction_type multi-scan
_exptl_absorpt_process_details
;
(SADABS; Bruker, 2008)
;
_exptl_crystal_colour green
_exptl_crystal_density_diffrn 1.927
_exptl_crystal_density_method 'not measured'
_exptl_crystal_description platelet
_exptl_crystal_F_000 3072
_exptl_crystal_size_max 0.393
_exptl_crystal_size_mid 0.349
_exptl_crystal_size_min 0.164
_refine_diff_density_max 1.109
_refine_diff_density_min -1.329
_refine_ls_extinction_method none
_refine_ls_goodness_of_fit_ref 1.108
_refine_ls_hydrogen_treatment constr
_refine_ls_matrix_type full
_refine_ls_number_parameters 649
_refine_ls_number_reflns 13695
_refine_ls_number_restraints 0
_refine_ls_restrained_S_all 1.108
_refine_ls_R_factor_all 0.0437
_refine_ls_R_factor_gt 0.0283
_refine_ls_shift/su_max 0.003
_refine_ls_shift/su_mean 0.000
_refine_ls_structure_factor_coef Fsqd
_refine_ls_weighting_details 'calc w=1/[\s^2^(Fo^2^)+(0.0171P)^2^+13.1603P] where P=(Fo^2^+2Fc^2^)/3'
_refine_ls_weighting_scheme calc
_refine_ls_wR_factor_gt 0.0590
_refine_ls_wR_factor_ref 0.0655
_reflns_number_gt 11062
_reflns_number_total 13695
_reflns_threshold_expression >2sigma(I)
_cod_data_source_file ff2026.cif
_cod_data_source_block I
_cod_original_sg_symbol_Hall '-P 2ybc '
_cod_original_sg_symbol_H-M 'P 21/c  '
_cod_database_code 2231866
_cod_database_fobs_code 2231866

loop_
_symmetry_equiv_pos_as_xyz
'x, y, z'
'-x, y+1/2, -z+1/2'
'-x, -y, -z'
'x, -y-1/2, z-1/2'

loop_
_atom_site_type_symbol
_atom_site_label
_atom_site_fract_x
_atom_site_fract_y
_atom_site_fract_z
_atom_site_U_iso_or_equiv
_atom_site_adp_type
_atom_site_calc_flag
_atom_site_refinement_flags
_atom_site_occupancy
_atom_site_symmetry_multiplicity
Re Re1 0.735701(7) 0.329200(8) 0.354383(9) 0.01810(4) Uani d . 1 1
Br Br1 0.79252(2) 0.26176(2) 0.24550(3) 0.02955(9) Uani d . 1 1
Br Br2 0.85659(2) 0.37295(2) 0.41703(3) 0.03182(9) Uani d . 1 1
P P1 0.61621(5) 0.29731(5) 0.28519(6) 0.01951(19) Uani d . 1 1
O O1 0.72398(14) 0.41638(13) 0.27545(15) 0.0217(5) Uani d . 1 1
O O2 0.71940(14) 0.26514(14) 0.42482(16) 0.0255(6) Uani d . 1 1
N N1 0.69989(17) 0.41714(16) 0.42803(19) 0.0214(6) Uani d . 1 1
N N2 0.68319(17) 0.48183(17) 0.3824(2) 0.0241(7) Uani d . 1 1
C C1 0.69745(19) 0.47580(19) 0.3050(2) 0.0201(7) Uani d . 1 1
C C2 0.6947(2) 0.4213(2) 0.5092(2) 0.0289(9) Uani d . 1 1
C C3 0.6707(3) 0.4897(3) 0.5471(3) 0.0453(12) Uani d . 1 1
H H311 0.7091 0.5254 0.5522 0.068 Uiso calc R 1 1
H H321 0.6575 0.4794 0.6037 0.068 Uiso calc R 1 1
H H331 0.6299 0.5093 0.5103 0.068 Uiso calc R 1 1
C C4 0.7118(3) 0.3590(3) 0.5684(3) 0.0494(14) Uani d . 1 1
H H411 0.6718 0.3252 0.5635 0.074 Uiso calc R 1 1
H H421 0.7212 0.3770 0.6271 0.074 Uiso calc R 1 1
H H431 0.7537 0.3338 0.5534 0.074 Uiso calc R 1 1
C C11 0.68113(19) 0.5372(2) 0.2456(2) 0.0218(8) Uani d . 1 1
C C12 0.6662(2) 0.6056(2) 0.2763(3) 0.0278(9) Uani d . 1 1
H H12 0.6682 0.6135 0.3359 0.033 Uiso calc R 1 1
C C13 0.6484(2) 0.6622(2) 0.2198(3) 0.0335(10) Uani d . 1 1
H H13 0.6379 0.7089 0.2407 0.040 Uiso calc R 1 1
C C14 0.6458(2) 0.6509(2) 0.1333(3) 0.0356(10) Uani d . 1 1
H H14 0.6338 0.6899 0.0948 0.043 Uiso calc R 1 1
C C15 0.6607(2) 0.5832(2) 0.1023(3) 0.0362(10) Uani d . 1 1
H H15 0.6587 0.5757 0.0426 0.043 Uiso calc R 1 1
C C16 0.6784(2) 0.5264(2) 0.1581(3) 0.0289(9) Uani d . 1 1
H H16 0.6888 0.4799 0.1368 0.035 Uiso calc R 1 1
C C21 0.5865(2) 0.3391(2) 0.1828(2) 0.0237(8) Uani d . 1 1
C C22 0.5194(2) 0.3683(3) 0.1637(3) 0.0364(10) Uani d . 1 1
H H22 0.4877 0.3677 0.2053 0.044 Uiso calc R 1 1
C C23 0.4984(3) 0.3984(3) 0.0841(3) 0.0475(13) Uani d . 1 1
H H23 0.4525 0.4187 0.0714 0.057 Uiso calc R 1 1
C C24 0.5439(3) 0.3990(3) 0.0233(3) 0.0439(12) Uani d . 1 1
H H24 0.5296 0.4203 -0.0309 0.053 Uiso calc R 1 1
C C25 0.6101(3) 0.3688(3) 0.0409(3) 0.0394(11) Uani d . 1 1
H H25 0.6411 0.3686 -0.0015 0.047 Uiso calc R 1 1
C C26 0.6317(2) 0.3389(2) 0.1204(3) 0.0295(9) Uani d . 1 1
H H26 0.6775 0.3182 0.1324 0.035 Uiso calc R 1 1
C C31 0.5533(2) 0.3228(2) 0.3572(2) 0.0235(8) Uani d . 1 1
C C32 0.5277(2) 0.2710(2) 0.4097(3) 0.0333(10) Uani d . 1 1
H H32 0.5390 0.2211 0.4036 0.040 Uiso calc R 1 1
C C33 0.4857(3) 0.2918(3) 0.4709(3) 0.0430(12) Uani d . 1 1
H H33 0.4689 0.2564 0.5071 0.052 Uiso calc R 1 1
C C34 0.4686(3) 0.3640(3) 0.4792(3) 0.0429(12) Uani d . 1 1
H H34 0.4394 0.3782 0.5205 0.051 Uiso calc R 1 1
C C35 0.4938(2) 0.4158(3) 0.4274(3) 0.0376(10) Uani d . 1 1
H H35 0.4819 0.4655 0.4334 0.045 Uiso calc R 1 1
C C36 0.5362(2) 0.3956(2) 0.3673(3) 0.0288(9) Uani d . 1 1
H H36 0.5538 0.4316 0.3324 0.035 Uiso calc R 1 1
C C41 0.6015(2) 0.2002(2) 0.2683(2) 0.0224(8) Uani d . 1 1
C C42 0.5376(2) 0.1775(2) 0.2246(3) 0.0363(10) Uani d . 1 1
H H42 0.5043 0.2126 0.2007 0.044 Uiso calc R 1 1
C C43 0.5220(2) 0.1044(2) 0.2156(3) 0.0425(12) Uani d . 1 1
H H43 0.4781 0.0895 0.1854 0.051 Uiso calc R 1 1
C C44 0.5698(2) 0.0531(2) 0.2502(3) 0.0371(10) Uani d . 1 1
H H44 0.5587 0.0028 0.2445 0.045 Uiso calc R 1 1
C C45 0.6337(2) 0.0747(2) 0.2931(3) 0.0348(10) Uani d . 1 1
H H45 0.6668 0.0392 0.3164 0.042 Uiso calc R 1 1
C C46 0.6499(2) 0.1481(2) 0.3026(3) 0.0281(9) Uani d . 1 1
H H46 0.6940 0.1628 0.3323 0.034 Uiso calc R 1 1
Re Re2 0.234120(8) 0.330538(8) 0.174643(9) 0.01962(4) Uani d . 1 1
Br Br3 0.34651(2) 0.37327(2) 0.26052(3) 0.03643(10) Uani d . 1 1
Br Br4 0.30700(2) 0.27118(2) 0.07404(3) 0.03180(9) Uani d . 1 1
P P2 0.12037(5) 0.30358(5) 0.08588(6) 0.01950(19) Uani d . 1 1
O O3 0.22884(14) 0.42150(13) 0.10244(16) 0.0233(6) Uani d . 1 1
O O4 0.21229(15) 0.26075(15) 0.23405(16) 0.0263(6) Uani d . 1 1
N N3 0.18502(17) 0.41223(17) 0.24467(19) 0.0233(7) Uani d . 1 1
N N4 0.17059(18) 0.47831(17) 0.20169(19) 0.0246(7) Uani d . 1 1
C C5 0.19517(19) 0.4780(2) 0.1291(2) 0.0208(7) Uani d . 1 1
C C6 0.1668(2) 0.4106(2) 0.3211(3) 0.0335(10) Uani d . 1 1
C C7 0.1285(3) 0.4726(3) 0.3551(3) 0.0473(13) Uani d . 1 1
H H711 0.0797 0.4582 0.3592 0.071 Uiso calc R 1 1
H H721 0.1288 0.5143 0.3166 0.071 Uiso calc R 1 1
H H731 0.1520 0.4860 0.4117 0.071 Uiso calc R 1 1
C C8 0.1822(3) 0.3458(3) 0.3778(3) 0.0515(14) Uani d . 1 1
H H811 0.2286 0.3260 0.3701 0.077 Uiso calc R 1 1
H H821 0.1459 0.3087 0.3629 0.077 Uiso calc R 1 1
H H831 0.1822 0.3604 0.4374 0.077 Uiso calc R 1 1
C C51 0.1850(2) 0.5422(2) 0.0732(2) 0.0227(8) Uani d . 1 1
C C52 0.1554(2) 0.6056(2) 0.1016(3) 0.0281(9) Uani d . 1 1
H H52 0.1420 0.6076 0.1573 0.034 Uiso calc R 1 1
C C53 0.1455(2) 0.6653(2) 0.0489(3) 0.0318(9) Uani d . 1 1
H H53 0.1259 0.7086 0.0687 0.038 Uiso calc R 1 1
C C54 0.1640(2) 0.6627(2) -0.0328(3) 0.0337(10) Uani d . 1 1
H H54 0.1565 0.7039 -0.0692 0.040 Uiso calc R 1 1
C C55 0.1935(2) 0.6000(2) -0.0616(3) 0.0357(10) Uani d . 1 1
H H55 0.2064 0.5981 -0.1176 0.043 Uiso calc R 1 1
C C56 0.2042(2) 0.5402(2) -0.0087(3) 0.0284(9) Uani d . 1 1
H H56 0.2248 0.4974 -0.0283 0.034 Uiso calc R 1 1
C C61 0.1077(2) 0.3279(2) -0.0267(2) 0.0229(8) Uani d . 1 1
C C62 0.1628(2) 0.3508(2) -0.0694(2) 0.0258(8) Uani d . 1 1
H H62 0.2091 0.3548 -0.0397 0.031 Uiso calc R 1 1
C C63 0.1504(2) 0.3678(2) -0.1550(2) 0.0308(9) Uani d . 1 1
H H63 0.1883 0.3834 -0.1840 0.037 Uiso calc R 1 1
C C64 0.0835(2) 0.3623(2) -0.1987(2) 0.0334(10) Uani d . 1 1
H H64 0.0751 0.3746 -0.2574 0.040 Uiso calc R 1 1
C C65 0.0284(2) 0.3389(3) -0.1569(3) 0.0367(10) Uani d . 1 1
H H65 -0.0177 0.3345 -0.1871 0.044 Uiso calc R 1 1
C C66 0.0404(2) 0.3218(2) -0.0714(3) 0.0330(9) Uani d . 1 1
H H66 0.0024 0.3058 -0.0428 0.040 Uiso calc R 1 1
C C71 0.0498(2) 0.3505(2) 0.1299(2) 0.0241(8) Uani d . 1 1
C C72 0.0273(2) 0.3236(2) 0.2048(3) 0.0346(10) Uani d . 1 1
H H72 0.0458 0.2789 0.2281 0.042 Uiso calc R 1 1
C C73 -0.0212(3) 0.3611(3) 0.2450(3) 0.0460(12) Uani d . 1 1
H H73 -0.0368 0.3421 0.2952 0.055 Uiso calc R 1 1
C C74 -0.0471(3) 0.4268(3) 0.2117(3) 0.0491(13) Uani d . 1 1
H H74 -0.0806 0.4530 0.2392 0.059 Uiso calc R 1 1
C C75 -0.0246(3) 0.4544(3) 0.1392(3) 0.0445(12) Uani d . 1 1
H H75 -0.0424 0.4998 0.1172 0.053 Uiso calc R 1 1
C C76 0.0236(2) 0.4168(2) 0.0980(3) 0.0323(9) Uani d . 1 1
H H76 0.0389 0.4363 0.0478 0.039 Uiso calc R 1 1
C C81 0.0972(2) 0.2071(2) 0.0871(2) 0.0224(8) Uani d . 1 1
C C82 0.1500(2) 0.1548(2) 0.0970(2) 0.0261(8) Uani d . 1 1
H H82 0.1981 0.1693 0.1058 0.031 Uiso calc R 1 1
C C83 0.1329(2) 0.0814(2) 0.0944(3) 0.0309(9) Uani d . 1 1
H H83 0.1694 0.0460 0.1010 0.037 Uiso calc R 1 1
C C84 0.0632(2) 0.0598(2) 0.0822(3) 0.0329(10) Uani d . 1 1
H H84 0.0516 0.0096 0.0806 0.039 Uiso calc R 1 1
C C85 0.0101(2) 0.1115(2) 0.0723(3) 0.0354(10) Uani d . 1 1
H H85 -0.0379 0.0967 0.0637 0.043 Uiso calc R 1 1
C C86 0.0270(2) 0.1849(2) 0.0749(3) 0.0311(9) Uani d . 1 1
H H86 -0.0096 0.2202 0.0684 0.037 Uiso calc R 1 1

loop_
_atom_site_aniso_label
_atom_site_aniso_U_11
_atom_site_aniso_U_22
_atom_site_aniso_U_33
_atom_site_aniso_U_12
_atom_site_aniso_U_13
_atom_site_aniso_U_23
Re1 0.01965(7) 0.01528(7) 0.01927(7) 0.00080(6) 0.00211(5) 0.00075(5)
Br1 0.0336(2) 0.0283(2) 0.02781(19) 0.00461(17) 0.00804(16) -0.00207(16)
Br2 0.0251(2) 0.0300(2) 0.0393(2) -0.00504(17) 0.00004(17) -0.00410(18)
P1 0.0186(5) 0.0168(4) 0.0226(4) 0.0018(4) 0.0007(4) 0.0004(4)
O1 0.0285(14) 0.0158(12) 0.0210(12) 0.0032(11) 0.0046(11) 0.0015(10)
O2 0.0267(14) 0.0231(14) 0.0263(14) 0.0032(11) 0.0024(11) 0.0039(11)
N1 0.0257(17) 0.0173(15) 0.0213(15) 0.0032(13) 0.0032(13) -0.0004(12)
N2 0.0287(17) 0.0183(16) 0.0248(16) 0.0028(14) 0.0014(13) 0.0013(13)
C1 0.0172(17) 0.0178(18) 0.0246(18) -0.0031(14) -0.0002(14) -0.0013(14)
C2 0.033(2) 0.029(2) 0.0251(19) 0.0011(18) 0.0053(17) -0.0027(16)
C3 0.062(3) 0.045(3) 0.030(2) 0.016(3) 0.011(2) -0.010(2)
C4 0.083(4) 0.041(3) 0.026(2) 0.014(3) 0.012(2) 0.008(2)
C11 0.0202(18) 0.0181(18) 0.0271(19) 0.0004(15) 0.0032(15) 0.0023(15)
C12 0.031(2) 0.0198(19) 0.033(2) -0.0027(17) 0.0050(17) 0.0001(16)
C13 0.033(2) 0.019(2) 0.049(3) 0.0045(17) 0.009(2) 0.0052(18)
C14 0.032(2) 0.032(2) 0.043(2) 0.0039(19) 0.0039(19) 0.018(2)
C15 0.041(3) 0.035(2) 0.032(2) 0.002(2) 0.0011(19) 0.0102(19)
C16 0.035(2) 0.024(2) 0.028(2) 0.0020(17) 0.0047(17) 0.0019(16)
C21 0.029(2) 0.0169(18) 0.0239(18) 0.0008(15) -0.0010(15) 0.0008(14)
C22 0.034(2) 0.040(3) 0.034(2) 0.009(2) -0.0013(19) 0.000(2)
C23 0.050(3) 0.048(3) 0.039(3) 0.019(3) -0.013(2) 0.003(2)
C24 0.066(4) 0.033(2) 0.028(2) 0.000(2) -0.011(2) 0.0034(19)
C25 0.055(3) 0.040(3) 0.022(2) -0.013(2) 0.001(2) -0.0006(18)
C26 0.031(2) 0.030(2) 0.027(2) -0.0029(18) 0.0010(16) -0.0032(17)
C31 0.0187(18) 0.025(2) 0.0259(19) 0.0029(16) 0.0003(15) -0.0008(15)
C32 0.037(2) 0.030(2) 0.034(2) 0.0067(19) 0.0094(19) 0.0039(18)
C33 0.044(3) 0.052(3) 0.035(2) 0.006(2) 0.015(2) 0.006(2)
C34 0.038(3) 0.062(3) 0.030(2) 0.015(2) 0.010(2) -0.007(2)
C35 0.032(2) 0.037(3) 0.044(3) 0.010(2) 0.003(2) -0.011(2)
C36 0.024(2) 0.025(2) 0.037(2) 0.0036(17) 0.0036(17) -0.0046(17)
C41 0.0214(19) 0.0181(18) 0.0279(19) 0.0010(15) 0.0042(15) -0.0020(15)
C42 0.032(2) 0.025(2) 0.048(3) 0.0042(19) -0.009(2) -0.0017(19)
C43 0.031(2) 0.030(2) 0.063(3) -0.004(2) -0.008(2) -0.009(2)
C44 0.039(3) 0.020(2) 0.052(3) -0.0037(19) 0.002(2) -0.0067(19)
C45 0.032(2) 0.021(2) 0.050(3) 0.0038(18) -0.003(2) -0.0011(19)
C46 0.026(2) 0.0202(19) 0.037(2) -0.0003(16) 0.0000(17) -0.0027(17)
Re2 0.02176(8) 0.01789(7) 0.01966(7) -0.00075(6) 0.00433(5) 0.00207(5)
Br3 0.0303(2) 0.0309(2) 0.0458(2) -0.00655(18) -0.00375(18) -0.00186(19)
Br4 0.0334(2) 0.0324(2) 0.0322(2) 0.00594(18) 0.01408(17) 0.00429(17)
P2 0.0210(5) 0.0188(4) 0.0194(4) 0.0006(4) 0.0053(4) 0.0011(4)
O3 0.0292(14) 0.0176(13) 0.0243(13) 0.0014(11) 0.0077(11) 0.0033(10)
O4 0.0303(15) 0.0265(14) 0.0219(13) -0.0014(12) 0.0025(11) 0.0034(11)
N3 0.0295(17) 0.0184(16) 0.0220(15) -0.0019(13) 0.0039(13) -0.0001(12)
N4 0.0323(18) 0.0196(16) 0.0221(15) 0.0000(14) 0.0041(13) 0.0003(13)
C5 0.0195(18) 0.0201(18) 0.0218(17) -0.0039(15) -0.0011(14) -0.0022(14)
C6 0.047(3) 0.033(2) 0.0221(19) -0.002(2) 0.0112(18) -0.0043(17)
C7 0.067(4) 0.047(3) 0.033(2) 0.004(3) 0.025(2) -0.007(2)
C8 0.092(4) 0.044(3) 0.022(2) 0.006(3) 0.020(2) 0.006(2)
C51 0.0203(18) 0.0203(19) 0.0267(19) -0.0035(15) 0.0005(15) 0.0024(15)
C52 0.027(2) 0.023(2) 0.034(2) -0.0011(17) 0.0030(17) -0.0008(17)
C53 0.026(2) 0.020(2) 0.047(3) 0.0011(17) -0.0019(18) -0.0033(18)
C54 0.032(2) 0.023(2) 0.043(2) -0.0047(18) -0.0029(19) 0.0092(18)
C55 0.043(3) 0.033(2) 0.032(2) -0.002(2) 0.009(2) 0.0068(18)
C56 0.034(2) 0.022(2) 0.031(2) -0.0009(17) 0.0071(17) 0.0054(16)
C61 0.030(2) 0.0203(18) 0.0189(17) 0.0047(16) 0.0056(15) 0.0025(14)
C62 0.031(2) 0.0233(19) 0.0238(19) -0.0021(17) 0.0065(16) -0.0019(15)
C63 0.042(2) 0.029(2) 0.0227(19) -0.0019(19) 0.0104(18) -0.0005(16)
C64 0.051(3) 0.033(2) 0.0165(18) 0.008(2) 0.0038(18) -0.0013(16)
C65 0.032(2) 0.050(3) 0.026(2) 0.006(2) -0.0031(17) -0.0018(19)
C66 0.027(2) 0.044(3) 0.027(2) 0.0034(19) 0.0041(17) 0.0043(18)
C71 0.0231(19) 0.0240(19) 0.0263(19) -0.0009(16) 0.0074(15) -0.0044(15)
C72 0.035(2) 0.036(2) 0.035(2) 0.000(2) 0.0121(19) 0.0014(19)
C73 0.037(3) 0.065(4) 0.039(3) -0.002(2) 0.017(2) -0.009(2)
C74 0.035(3) 0.062(4) 0.052(3) 0.008(2) 0.014(2) -0.025(3)
C75 0.039(3) 0.034(3) 0.060(3) 0.014(2) 0.004(2) -0.014(2)
C76 0.033(2) 0.027(2) 0.037(2) 0.0004(18) 0.0050(18) -0.0038(18)
C81 0.029(2) 0.0206(19) 0.0178(17) -0.0019(16) 0.0034(15) -0.0007(14)
C82 0.030(2) 0.024(2) 0.0255(19) 0.0008(16) 0.0079(16) -0.0010(15)
C83 0.041(2) 0.024(2) 0.029(2) 0.0032(18) 0.0068(18) -0.0031(16)
C84 0.049(3) 0.022(2) 0.026(2) -0.0059(19) -0.0021(19) -0.0004(16)
C85 0.032(2) 0.034(2) 0.037(2) -0.0116(19) -0.0091(18) 0.0049(19)
C86 0.031(2) 0.026(2) 0.034(2) -0.0006(18) -0.0034(18) 0.0038(17)

loop_
_atom_type_symbol
_atom_type_description
_atom_type_scat_dispersion_real
_atom_type_scat_dispersion_imag
_atom_type_scat_source
C C 0.0033 0.0016 'International Tables Vol C Tables 4.2.6.8 and 6.1.1.4'
H H 0.0000 0.0000 'International Tables Vol C Tables 4.2.6.8 and 6.1.1.4'
Br Br -0.2901 2.4595 'International Tables Vol C Tables 4.2.6.8 and 6.1.1.4'
N N 0.0061 0.0033 'International Tables Vol C Tables 4.2.6.8 and 6.1.1.4'
O O 0.0106 0.0060 'International Tables Vol C Tables 4.2.6.8 and 6.1.1.4'
P P 0.1023 0.0942 'International Tables Vol C Tables 4.2.6.8 and 6.1.1.4'
Re Re -1.0185 7.2310 'International Tables Vol C Tables 4.2.6.8 and 6.1.1.4'

loop_
_geom_angle_atom_site_label_1
_geom_angle_atom_site_label_2
_geom_angle_atom_site_label_3
_geom_angle
O2 Re1 O1 161.65(12)
O2 Re1 N1 93.96(12)
O1 Re1 N1 73.84(10)
O2 Re1 P1 83.53(10)
O1 Re1 P1 83.83(8)
N1 Re1 P1 94.44(9)
O2 Re1 Br1 104.18(9)
O1 Re1 Br1 89.52(7)
N1 Re1 Br1 161.31(8)
P1 Re1 Br1 92.08(2)
O2 Re1 Br2 101.66(9)
O1 Re1 Br2 90.71(8)
N1 Re1 Br2 83.52(9)
P1 Re1 Br2 174.53(2)
Br1 Re1 Br2 88.359(15)
C21 P1 C31 107.05(18)
C21 P1 C41 105.04(17)
C31 P1 C41 104.00(17)
C21 P1 Re1 117.33(13)
C31 P1 Re1 107.98(13)
C41 P1 Re1 114.44(13)
C1 O1 Re1 117.1(2)
C2 N1 N2 114.5(3)
C2 N1 Re1 130.3(3)
N2 N1 Re1 115.1(2)
C1 N2 N1 110.6(3)
N2 C1 O1 123.0(3)
N2 C1 C11 118.9(3)
O1 C1 C11 118.0(3)
N1 C2 C4 122.4(4)
N1 C2 C3 120.8(4)
C4 C2 C3 116.8(4)
C2 C3 H311 109.5
C2 C3 H321 109.5
H311 C3 H321 109.5
C2 C3 H331 109.5
H311 C3 H331 109.5
H321 C3 H331 109.5
C2 C4 H411 109.5
C2 C4 H421 109.5
H411 C4 H421 109.5
C2 C4 H431 109.5
H411 C4 H431 109.5
H421 C4 H431 109.5
C12 C11 C16 119.5(4)
C12 C11 C1 120.4(3)
C16 C11 C1 120.0(3)
C13 C12 C11 119.9(4)
C13 C12 H12 120.0
C11 C12 H12 120.0
C14 C13 C12 120.1(4)
C14 C13 H13 120.0
C12 C13 H13 120.0
C13 C14 C15 120.4(4)
C13 C14 H14 119.8
C15 C14 H14 119.8
C14 C15 C16 120.0(4)
C14 C15 H15 120.0
C16 C15 H15 120.0
C15 C16 C11 120.1(4)
C15 C16 H16 120.0
C11 C16 H16 120.0
C22 C21 C26 119.1(4)
C22 C21 P1 122.2(3)
C26 C21 P1 118.6(3)
C23 C22 C21 120.3(4)
C23 C22 H22 119.8
C21 C22 H22 119.8
C24 C23 C22 120.1(5)
C24 C23 H23 120.0
C22 C23 H23 120.0
C25 C24 C23 120.1(4)
C25 C24 H24 119.9
C23 C24 H24 119.9
C24 C25 C26 120.2(4)
C24 C25 H25 119.9
C26 C25 H25 119.9
C25 C26 C21 120.1(4)
C25 C26 H26 119.9
C21 C26 H26 119.9
C36 C31 C32 119.0(4)
C36 C31 P1 120.2(3)
C32 C31 P1 120.5(3)
C33 C32 C31 120.3(4)
C33 C32 H32 119.8
C31 C32 H32 119.8
C34 C33 C32 119.9(4)
C34 C33 H33 120.1
C32 C33 H33 120.1
C33 C34 C35 120.2(4)
C33 C34 H34 119.9
C35 C34 H34 119.9
C36 C35 C34 120.2(4)
C36 C35 H35 119.9
C34 C35 H35 119.9
C35 C36 C31 120.4(4)
C35 C36 H36 119.8
C31 C36 H36 119.8
C42 C41 C46 119.0(4)
C42 C41 P1 118.5(3)
C46 C41 P1 122.4(3)
C43 C42 C41 120.6(4)
C43 C42 H42 119.7
C41 C42 H42 119.7
C44 C43 C42 120.2(4)
C44 C43 H43 119.9
C42 C43 H43 119.9
C45 C44 C43 119.9(4)
C45 C44 H44 120.0
C43 C44 H44 120.0
C44 C45 C46 120.3(4)
C44 C45 H45 119.8
C46 C45 H45 119.8
C45 C46 C41 119.9(4)
C45 C46 H46 120.0
C41 C46 H46 120.0
O4 Re2 O3 162.46(12)
O4 Re2 N3 95.14(12)
O3 Re2 N3 73.71(11)
O4 Re2 P2 84.30(10)
O3 Re2 P2 82.50(8)
N3 Re2 P2 91.27(9)
O4 Re2 Br4 102.84(9)
O3 Re2 Br4 89.61(7)
N3 Re2 Br4 161.64(8)
P2 Re2 Br4 94.15(2)
O4 Re2 Br3 101.18(9)
O3 Re2 Br3 91.34(8)
N3 Re2 Br3 84.42(9)
P2 Re2 Br3 173.29(3)
Br4 Re2 Br3 88.444(16)
C71 P2 C61 104.28(18)
C71 P2 C81 105.30(18)
C61 P2 C81 104.29(17)
C71 P2 Re2 109.17(13)
C61 P2 Re2 120.00(13)
C81 P2 Re2 112.58(13)
C5 O3 Re2 117.5(2)
C6 N3 N4 114.3(3)
C6 N3 Re2 130.4(3)
N4 N3 Re2 115.3(2)
C5 N4 N3 110.8(3)
N4 C5 O3 122.3(3)
N4 C5 C51 119.6(3)
O3 C5 C51 118.2(3)
N3 C6 C7 121.3(4)
N3 C6 C8 121.3(4)
C7 C6 C8 117.5(4)
C6 C7 H711 109.5
C6 C7 H721 109.5
H711 C7 H721 109.5
C6 C7 H731 109.5
H711 C7 H731 109.5
H721 C7 H731 109.5
C6 C8 H811 109.5
C6 C8 H821 109.5
H811 C8 H821 109.5
C6 C8 H831 109.5
H811 C8 H831 109.5
H821 C8 H831 109.5
C56 C51 C52 119.2(4)
C56 C51 C5 120.4(3)
C52 C51 C5 120.3(3)
C53 C52 C51 120.1(4)
C53 C52 H52 119.9
C51 C52 H52 119.9
C52 C53 C54 120.4(4)
C52 C53 H53 119.8
C54 C53 H53 119.8
C53 C54 C55 119.9(4)
C53 C54 H54 120.1
C55 C54 H54 120.1
C56 C55 C54 119.9(4)
C56 C55 H55 120.0
C54 C55 H55 120.0
C55 C56 C51 120.4(4)
C55 C56 H56 119.8
C51 C56 H56 119.8
C62 C61 C66 119.2(4)
C62 C61 P2 122.5(3)
C66 C61 P2 118.3(3)
C63 C62 C61 120.1(4)
C63 C62 H62 119.9
C61 C62 H62 119.9
C64 C63 C62 120.4(4)
C64 C63 H63 119.8
C62 C63 H63 119.8
C63 C64 C65 120.0(4)
C63 C64 H64 120.0
C65 C64 H64 120.0
C66 C65 C64 120.0(4)
C66 C65 H65 120.0
C64 C65 H65 120.0
C65 C66 C61 120.4(4)
C65 C66 H66 119.8
C61 C66 H66 119.8
C76 C71 C72 118.8(4)
C76 C71 P2 121.9(3)
C72 C71 P2 118.8(3)
C73 C72 C71 120.8(4)
C73 C72 H72 119.6
C71 C72 H72 119.6
C72 C73 C74 119.4(5)
C72 C73 H73 120.3
C74 C73 H73 120.3
C75 C74 C73 120.4(4)
C75 C74 H74 119.8
C73 C74 H74 119.8
C74 C75 C76 120.5(5)
C74 C75 H75 119.7
C76 C75 H75 119.7
C75 C76 C71 120.0(4)
C75 C76 H76 120.0
C71 C76 H76 120.0
C82 C81 C86 119.1(4)
C82 C81 P2 119.9(3)
C86 C81 P2 120.9(3)
C83 C82 C81 120.4(4)
C83 C82 H82 119.8
C81 C82 H82 119.8
C84 C83 C82 120.2(4)
C84 C83 H83 119.9
C82 C83 H83 119.9
C83 C84 C85 119.9(4)
C83 C84 H84 120.1
C85 C84 H84 120.1
C84 C85 C86 120.1(4)
C84 C85 H85 120.0
C86 C85 H85 120.0
C85 C86 C81 120.4(4)
C85 C86 H86 119.8
C81 C86 H86 119.8

loop_
_geom_bond_atom_site_label_1
_geom_bond_atom_site_label_2
_geom_bond_distance
Re1 O2 1.678(3)
Re1 O1 2.027(2)
Re1 N1 2.155(3)
Re1 P1 2.4724(10)
Re1 Br1 2.4829(4)
Re1 Br2 2.5252(4)
P1 C21 1.816(4)
P1 C31 1.821(4)
P1 C41 1.821(4)
O1 C1 1.315(4)
N1 C2 1.303(5)
N1 N2 1.406(4)
N2 C1 1.294(5)
C1 C11 1.476(5)
C2 C4 1.489(6)
C2 C3 1.491(6)
C3 H311 0.9800
C3 H321 0.9800
C3 H331 0.9800
C4 H411 0.9800
C4 H421 0.9800
C4 H431 0.9800
C11 C12 1.391(5)
C11 C16 1.393(5)
C12 C13 1.385(6)
C12 H12 0.9500
C13 C14 1.378(6)
C13 H13 0.9500
C14 C15 1.381(6)
C14 H14 0.9500
C15 C16 1.382(6)
C15 H15 0.9500
C16 H16 0.9500
C21 C22 1.387(6)
C21 C26 1.393(6)
C22 C23 1.386(6)
C22 H22 0.9500
C23 C24 1.378(7)
C23 H23 0.9500
C24 C25 1.377(7)
C24 H24 0.9500
C25 C26 1.386(6)
C25 H25 0.9500
C26 H26 0.9500
C31 C36 1.393(5)
C31 C32 1.395(6)
C32 C33 1.388(6)
C32 H32 0.9500
C33 C34 1.376(7)
C33 H33 0.9500
C34 C35 1.383(7)
C34 H34 0.9500
C35 C36 1.378(6)
C35 H35 0.9500
C36 H36 0.9500
C41 C42 1.388(6)
C41 C46 1.392(5)
C42 C43 1.381(6)
C42 H42 0.9500
C43 C44 1.377(6)
C43 H43 0.9500
C44 C45 1.376(6)
C44 H44 0.9500
C45 C46 1.389(6)
C45 H45 0.9500
C46 H46 0.9500
Re2 O4 1.675(3)
Re2 O3 2.021(2)
Re2 N3 2.152(3)
Re2 P2 2.4810(10)
Re2 Br4 2.4970(4)
Re2 Br3 2.5147(5)
P2 C71 1.814(4)
P2 C61 1.821(4)
P2 C81 1.830(4)
O3 C5 1.320(4)
N3 C6 1.301(5)
N3 N4 1.402(4)
N4 C5 1.295(5)
C5 C51 1.473(5)
C6 C7 1.491(6)
C6 C8 1.496(6)
C7 H711 0.9800
C7 H721 0.9800
C7 H731 0.9800
C8 H811 0.9800
C8 H821 0.9800
C8 H831 0.9800
C51 C56 1.392(5)
C51 C52 1.395(5)
C52 C53 1.377(6)
C52 H52 0.9500
C53 C54 1.384(6)
C53 H53 0.9500
C54 C55 1.387(6)
C54 H54 0.9500
C55 C56 1.380(6)
C55 H55 0.9500
C56 H56 0.9500
C61 C62 1.387(5)
C61 C66 1.391(6)
C62 C63 1.380(5)
C62 H62 0.9500
C63 C64 1.377(6)
C63 H63 0.9500
C64 C65 1.382(6)
C64 H64 0.9500
C65 C66 1.378(6)
C65 H65 0.9500
C66 H66 0.9500
C71 C76 1.388(6)
C71 C72 1.401(5)
C72 C73 1.376(6)
C72 H72 0.9500
C73 C74 1.383(8)
C73 H73 0.9500
C74 C75 1.373(7)
C74 H74 0.9500
C75 C76 1.382(6)
C75 H75 0.9500
C76 H76 0.9500
C81 C82 1.389(5)
C81 C86 1.391(6)
C82 C83 1.387(6)
C82 H82 0.9500
C83 C84 1.381(6)
C83 H83 0.9500
C84 C85 1.384(6)
C84 H84 0.9500
C85 C86 1.388(6)
C85 H85 0.9500
C86 H86 0.9500

loop_
_geom_hbond_atom_site_label_D
_geom_hbond_atom_site_label_H
_geom_hbond_atom_site_label_A
_geom_hbond_site_symmetry_A
_geom_hbond_distance_DH
_geom_hbond_distance_HA
_geom_hbond_distance_DA
_geom_hbond_angle_DHA
C22 H22 Br3 . 0.95 2.94 3.819(5) 153.6
C85 H85 Br2 4_465 0.95 2.92 3.587(4) 127.8

loop_
_geom_torsion_atom_site_label_1
_geom_torsion_atom_site_label_2
_geom_torsion_atom_site_label_3
_geom_torsion_atom_site_label_4
_geom_torsion
O2 Re1 P1 C21 -173.65(17)
O1 Re1 P1 C21 19.68(15)
N1 Re1 P1 C21 92.87(16)
Br1 Re1 P1 C21 -69.61(14)
O2 Re1 P1 C31 65.38(16)
O1 Re1 P1 C31 -101.29(15)
N1 Re1 P1 C31 -28.11(15)
Br1 Re1 P1 C31 169.42(13)
O2 Re1 P1 C41 -49.88(16)
O1 Re1 P1 C41 143.44(15)
N1 Re1 P1 C41 -143.37(16)
Br1 Re1 P1 C41 54.15(13)
O2 Re1 O1 C1 45.1(5)
N1 Re1 O1 C1 -4.7(2)
P1 Re1 O1 C1 91.7(2)
Br1 Re1 O1 C1 -176.1(2)
Br2 Re1 O1 C1 -87.8(2)
O2 Re1 N1 C2 22.8(4)
O1 Re1 N1 C2 -171.2(4)
P1 Re1 N1 C2 106.6(4)
Br1 Re1 N1 C2 -143.4(3)
Br2 Re1 N1 C2 -78.5(4)
O2 Re1 N1 N2 -161.3(3)
O1 Re1 N1 N2 4.7(2)
P1 Re1 N1 N2 -77.5(2)
Br1 Re1 N1 N2 32.5(4)
Br2 Re1 N1 N2 97.3(2)
C2 N1 N2 C1 172.6(3)
Re1 N1 N2 C1 -4.0(4)
N1 N2 C1 O1 -0.1(5)
N1 N2 C1 C11 177.7(3)
Re1 O1 C1 N2 4.5(5)
Re1 O1 C1 C11 -173.4(2)
N2 N1 C2 C4 -178.6(4)
Re1 N1 C2 C4 -2.6(6)
N2 N1 C2 C3 1.7(6)
Re1 N1 C2 C3 177.6(3)
N2 C1 C11 C12 14.6(5)
O1 C1 C11 C12 -167.5(3)
N2 C1 C11 C16 -163.4(4)
O1 C1 C11 C16 14.6(5)
C16 C11 C12 C13 0.4(6)
C1 C11 C12 C13 -177.6(4)
C11 C12 C13 C14 -0.4(6)
C12 C13 C14 C15 0.3(7)
C13 C14 C15 C16 -0.2(7)
C14 C15 C16 C11 0.2(7)
C12 C11 C16 C15 -0.3(6)
C1 C11 C16 C15 177.7(4)
C31 P1 C21 C22 -13.9(4)
C41 P1 C21 C22 96.2(4)
Re1 P1 C21 C22 -135.4(3)
C31 P1 C21 C26 168.8(3)
C41 P1 C21 C26 -81.1(3)
Re1 P1 C21 C26 47.3(3)
C26 C21 C22 C23 -1.5(7)
P1 C21 C22 C23 -178.7(4)
C21 C22 C23 C24 0.4(8)
C22 C23 C24 C25 0.9(8)
C23 C24 C25 C26 -1.2(7)
C24 C25 C26 C21 0.1(7)
C22 C21 C26 C25 1.2(6)
P1 C21 C26 C25 178.5(3)
C21 P1 C31 C36 -52.4(4)
C41 P1 C31 C36 -163.3(3)
Re1 P1 C31 C36 74.7(3)
C21 P1 C31 C32 134.6(3)
C41 P1 C31 C32 23.7(4)
Re1 P1 C31 C32 -98.3(3)
C36 C31 C32 C33 0.0(6)
P1 C31 C32 C33 173.1(4)
C31 C32 C33 C34 0.8(7)
C32 C33 C34 C35 -0.9(8)
C33 C34 C35 C36 0.0(7)
C34 C35 C36 C31 0.8(7)
C32 C31 C36 C35 -0.8(6)
P1 C31 C36 C35 -173.9(3)
C21 P1 C41 C42 -45.5(4)
C31 P1 C41 C42 66.8(4)
Re1 P1 C41 C42 -175.6(3)
C21 P1 C41 C46 138.9(3)
C31 P1 C41 C46 -108.8(3)
Re1 P1 C41 C46 8.8(4)
C46 C41 C42 C43 0.4(7)
P1 C41 C42 C43 -175.3(4)
C41 C42 C43 C44 0.2(8)
C42 C43 C44 C45 -0.7(8)
C43 C44 C45 C46 0.8(7)
C44 C45 C46 C41 -0.2(7)
C42 C41 C46 C45 -0.4(6)
P1 C41 C46 C45 175.2(3)
O4 Re2 P2 C71 85.74(17)
O3 Re2 P2 C71 -82.68(15)
N3 Re2 P2 C71 -9.29(16)
Br4 Re2 P2 C71 -171.74(14)
O4 Re2 P2 C61 -154.11(17)
O3 Re2 P2 C61 37.47(16)
N3 Re2 P2 C61 110.86(16)
Br4 Re2 P2 C61 -51.59(14)
O4 Re2 P2 C81 -30.82(16)
O3 Re2 P2 C81 160.76(14)
N3 Re2 P2 C81 -125.85(15)
Br4 Re2 P2 C81 71.70(13)
O4 Re2 O3 C5 46.6(5)
N3 Re2 O3 C5 -5.5(3)
P2 Re2 O3 C5 88.1(2)
Br4 Re2 O3 C5 -177.7(2)
Br3 Re2 O3 C5 -89.3(2)
O4 Re2 N3 C6 19.8(4)
O3 Re2 N3 C6 -174.0(4)
P2 Re2 N3 C6 104.2(4)
Br4 Re2 N3 C6 -148.5(3)
Br3 Re2 N3 C6 -80.9(4)
O4 Re2 N3 N4 -160.7(3)
O3 Re2 N3 N4 5.5(2)
P2 Re2 N3 N4 -76.3(2)
Br4 Re2 N3 N4 30.9(5)
Br3 Re2 N3 N4 98.5(2)
C6 N3 N4 C5 174.9(4)
Re2 N3 N4 C5 -4.7(4)
N3 N4 C5 O3 0.0(5)
N3 N4 C5 C51 179.4(3)
Re2 O3 C5 N4 5.1(5)
Re2 O3 C5 C51 -174.3(2)
N4 N3 C6 C7 4.8(6)
Re2 N3 C6 C7 -175.8(3)
N4 N3 C6 C8 -176.4(4)
Re2 N3 C6 C8 3.0(7)
N4 C5 C51 C56 -173.1(4)
O3 C5 C51 C56 6.3(5)
N4 C5 C51 C52 6.3(6)
O3 C5 C51 C52 -174.3(3)
C56 C51 C52 C53 -0.1(6)
C5 C51 C52 C53 -179.5(4)
C51 C52 C53 C54 0.8(6)
C52 C53 C54 C55 -0.8(7)
C53 C54 C55 C56 0.2(7)
C54 C55 C56 C51 0.5(7)
C52 C51 C56 C55 -0.5(6)
C5 C51 C56 C55 178.9(4)
C71 P2 C61 C62 133.1(3)
C81 P2 C61 C62 -116.6(3)
Re2 P2 C61 C62 10.6(4)
C71 P2 C61 C66 -48.2(4)
C81 P2 C61 C66 62.0(4)
Re2 P2 C61 C66 -170.8(3)
C66 C61 C62 C63 0.6(6)
P2 C61 C62 C63 179.2(3)
C61 C62 C63 C64 0.0(6)
C62 C63 C64 C65 -0.7(6)
C63 C64 C65 C66 0.7(7)
C64 C65 C66 C61 0.0(7)
C62 C61 C66 C65 -0.6(6)
P2 C61 C66 C65 -179.3(3)
C61 P2 C71 C76 -31.9(4)
C81 P2 C71 C76 -141.4(3)
Re2 P2 C71 C76 97.5(3)
C61 P2 C71 C72 156.3(3)
C81 P2 C71 C72 46.8(4)
Re2 P2 C71 C72 -74.3(3)
C76 C71 C72 C73 1.7(7)
P2 C71 C72 C73 173.7(4)
C71 C72 C73 C74 -1.1(7)
C72 C73 C74 C75 0.0(8)
C73 C74 C75 C76 0.6(8)
C74 C75 C76 C71 0.0(7)
C72 C71 C76 C75 -1.1(6)
P2 C71 C76 C75 -172.9(4)
C71 P2 C81 C82 -149.4(3)
C61 P2 C81 C82 101.1(3)
Re2 P2 C81 C82 -30.6(3)
C71 P2 C81 C86 33.0(4)
C61 P2 C81 C86 -76.5(3)
Re2 P2 C81 C86 151.8(3)
C86 C81 C82 C83 0.4(6)
P2 C81 C82 C83 -177.2(3)
C81 C82 C83 C84 -0.3(6)
C82 C83 C84 C85 0.2(6)
C83 C84 C85 C86 -0.2(6)
C84 C85 C86 C81 0.3(6)
C82 C81 C86 C85 -0.4(6)
P2 C81 C86 C85 177.2(3)
